data_7700083
loop_
_publ_author_name
'Konhefr, Martin'
'Sedgwick, Adam C.'
'James, Tony D.'
'Lacina, Karel'
'Skl\'adal, Petr'
'Putra, Budi Riza'
'Harito, Christian'
'Bavykin, Dmitry V.'
'Walsh, Frank C.'
'Raithby, Paul R.'
'Kociok-K\"ohn, Gabriele'
'Marken, Frank'

_publ_section_title
;
 Voltammetric characterisation of diferrocenylborinic acid in organic
 solution and in aqueous media when immobilised into a titanate nanosheet
 film.
;
_journal_issue 30
_journal_name_full 'Dalton transactions (Cambridge, England : 2003)'
_journal_page_first 11200
_journal_page_last 11207
_journal_paper_doi 10.1039/c9dt00881k
_journal_volume 48
_journal_year 2019
_chemical_formula_moiety 'C20 H19 B Fe2 O'
_chemical_formula_sum 'C20 H19 B Fe2 O'
_chemical_formula_weight 397.86
_space_group_crystal_system monoclinic
_space_group_IT_number 14
_space_group_name_Hall '-P 2ybc'
_space_group_name_H-M_alt 'P 1 21/c 1'
_symmetry_space_group_name_Hall '-P 2ybc'
_symmetry_space_group_name_H-M 'P 1 21/c 1'
_atom_sites_solution_hydrogens mixed
_audit_creation_method SHELXL-2018/3
_audit_update_record
;
2019-01-28 deposited with the CCDC.    2019-05-22 downloaded from the CCDC.
;
_cell_angle_alpha 90
_cell_angle_beta 105.628(3)
_cell_angle_gamma 90
_cell_formula_units_Z 2
_cell_length_a 7.5541(2)
_cell_length_b 10.4332(3)
_cell_length_c 10.6451(3)
_cell_measurement_reflns_used 8980
_cell_measurement_temperature 150(2)
_cell_measurement_theta_max 27.3260
_cell_measurement_theta_min 4.3080
_cell_volume 807.96(4)
_computing_cell_refinement 'CrysAlisPro 1.171.39.46 (Rigaku OD, 2018)'
_computing_data_collection 'CrysAlisPro 1.171.39.46 (Rigaku OD, 2018)'
_computing_data_reduction 'CrysAlisPro 1.171.39.46 (Rigaku OD, 2018)'
_computing_molecular_graphics 'ORTEP3 for Windows - Farrugia, L. J. J. Appl. Crystallogr. 1997, 30, 565'
_computing_publication_material
;
 'WinGX publication routines, Farrugia, 
 L. J., J. Appl. Crystallogr., 1999, 32, 837-838
;
_computing_structure_refinement
;
 SHELXL-2018/3 (Sheldrick, 2018)
 Sheldrick GM (2008) Acta Crystallogr A64:112--122 and 
 C. B. H\"ubschle, G. M. Sheldrick and B. Dittrich
 ShelXle: a Qt graphical user interface for SHELXL
 J. Appl. Cryst., 44, (2011) 1281-1284.
;
_computing_structure_solution
; 
 SHELXT
 Sheldrick, G. M. (2008). Acta Cryst. A64, 112-122.
;
_diffrn_ambient_environment N~2~
_diffrn_ambient_temperature 150.01(10)
_diffrn_detector 'CCD plate'
_diffrn_detector_area_resol_mean 8.0734
_diffrn_detector_type EosS2
_diffrn_measured_fraction_theta_full 0.997
_diffrn_measured_fraction_theta_max 0.997
_diffrn_measurement_device 'four-circle diffractometer'
_diffrn_measurement_device_type 'New Xcalibur, EosS2'
_diffrn_measurement_method '\w scans'
_diffrn_radiation_monochromator graphite
_diffrn_radiation_probe x-ray
_diffrn_radiation_type 'Mo K\a'
_diffrn_radiation_wavelength 0.71073
_diffrn_reflns_av_R_equivalents 0.0313
_diffrn_reflns_av_unetI/netI 0.0144
_diffrn_reflns_Laue_measured_fraction_full 0.997
_diffrn_reflns_Laue_measured_fraction_max 0.997
_diffrn_reflns_limit_h_max 9
_diffrn_reflns_limit_h_min -9
_diffrn_reflns_limit_k_max 13
_diffrn_reflns_limit_k_min -13
_diffrn_reflns_limit_l_max 13
_diffrn_reflns_limit_l_min -13
_diffrn_reflns_number 21598
_diffrn_reflns_point_group_measured_fraction_full 0.997
_diffrn_reflns_point_group_measured_fraction_max 0.997
_diffrn_reflns_theta_full 25.242
_diffrn_reflns_theta_max 27.511
_diffrn_reflns_theta_min 3.414
_diffrn_source 'fine-focus sealed X-ray tube'
_diffrn_source_type 'Enhance (Mo) X-ray Source'
_exptl_absorpt_coefficient_mu 1.797
_exptl_absorpt_correction_T_max 0.834
_exptl_absorpt_correction_T_min 0.678
_exptl_absorpt_correction_type analytical
_exptl_absorpt_process_details
;
CrysAlisPro 1.171.39.46 (Rigaku Oxford Diffraction, 2018)
Analytical numeric absorption correction using a multifaceted crystal
            model based on expressions derived by R.C. Clark & J.S. Reid.
(Clark, R. C. & Reid, J. S. (1995). Acta Cryst. A51, 887-897)
Empirical absorption correction using spherical harmonics,
 implemented in SCALE3 ABSPACK scaling algorithm.
;
_exptl_crystal_colour 'orange brown'
_exptl_crystal_density_diffrn 1.635
_exptl_crystal_description prism
_exptl_crystal_F_000 408
_exptl_crystal_size_max 0.284
_exptl_crystal_size_mid 0.192
_exptl_crystal_size_min 0.126
_refine_diff_density_max 0.310
_refine_diff_density_min -0.223
_refine_diff_density_rms 0.047
_refine_ls_extinction_method none
_refine_ls_goodness_of_fit_ref 1.091
_refine_ls_hydrogen_treatment mixed
_refine_ls_matrix_type full
_refine_ls_number_parameters 185
_refine_ls_number_reflns 1850
_refine_ls_number_restraints 1
_refine_ls_restrained_S_all 1.090
_refine_ls_R_factor_all 0.0273
_refine_ls_R_factor_gt 0.0236
_refine_ls_shift/su_max 0.000
_refine_ls_shift/su_mean 0.000
_refine_ls_structure_factor_coef Fsqd
_refine_ls_weighting_details 'w=1/[\s^2^(Fo^2^)+(0.0223P)^2^+0.3409P] where P=(Fo^2^+2Fc^2^)/3'
_refine_ls_weighting_scheme calc
_refine_ls_wR_factor_gt 0.0541
_refine_ls_wR_factor_ref 0.0556
_reflns_Friedel_coverage 0.000
_reflns_number_gt 1680
_reflns_number_total 1850
_reflns_threshold_expression 'I > 2\s(I)'
_cod_data_source_file c9dt00881k2.cif
_cod_data_source_block 1
_cod_depositor_comments 'Adding full bibliography for 7700083.cif.'
_cod_database_code 7700083
_shelx_shelxl_version_number 2018/3
_shelx_space_group_comment
;
The symmetry employed for this shelxl refinement is uniquely defined
by the following loop, which should always be used as a source of
symmetry information in preference to the above space-group names.
They are only intended as comments.
;
_shelx_estimated_absorpt_t_min 0.629
_shelx_estimated_absorpt_t_max 0.805
_oxdiff_exptl_absorpt_empirical_full_min 0.883
_oxdiff_exptl_absorpt_empirical_full_max 1.070
_oxdiff_exptl_absorpt_empirical_details
;
Empirical correction (ABSPACK) includes:
- Absorption correction using spherical harmonics
- Frame scaling
;

loop_
_space_group_symop_operation_xyz
'x, y, z'
'-x, y+1/2, -z+1/2'
'-x, -y, -z'
'x, -y-1/2, z-1/2'

loop_
_atom_site_label
_atom_site_type_symbol
_atom_site_fract_x
_atom_site_fract_y
_atom_site_fract_z
_atom_site_U_iso_or_equiv
_atom_site_adp_type
_atom_site_occupancy
_atom_site_site_symmetry_order
_atom_site_calc_flag
_atom_site_refinement_flags_posn
_atom_site_refinement_flags_adp
_atom_site_refinement_flags_occupancy
_atom_site_disorder_assembly
_atom_site_disorder_group
Fe1 Fe 0.7453(4) 0.4410(3) 0.7387(2) 0.0179(3) Uani 0.5 1 d . . P A -1
Fe2 Fe 0.2633(4) 0.5787(2) 0.2384(2) 0.0171(3) Uani 0.5 1 d . . P A -1
O1 O 0.2763(3) 0.3420(2) 0.5065(2) 0.0390(6) Uani 0.5 1 d D . P A -1
B1 B 0.4044(4) 0.4306(3) 0.4924(3) 0.0244(7) Uani 0.5 1 d . . P A -1
C1 C 0.1817(11) 0.7510(8) 0.2153(6) 0.0231(14) Uani 0.5 1 d G . P A -1
H1 H 0.252214 0.813506 0.185355 0.028 Uiso 0.5 1 calc R U P A -1
C2 C 0.1860(12) 0.7272(9) 0.3475(6) 0.0283(14) Uani 0.5 1 d G . P A -1
H2 H 0.259835 0.770916 0.421376 0.034 Uiso 0.5 1 calc R U P A -1
C3 C 0.0604(14) 0.6264(10) 0.3497(8) 0.0292(14) Uani 0.5 1 d G . P A -1
H3 H 0.035588 0.590950 0.425336 0.035 Uiso 0.5 1 calc R U P A -1
C4 C -0.0214(14) 0.5880(9) 0.2189(9) 0.030(2) Uani 0.5 1 d G . P A -1
H4 H -0.110626 0.522314 0.191763 0.036 Uiso 0.5 1 calc R U P A -1
C5 C 0.0535(14) 0.6650(9) 0.1359(6) 0.0327(17) Uani 0.5 1 d G . P A -1
H5 H 0.023256 0.659861 0.043447 0.039 Uiso 0.5 1 calc R U P A -1
C6 C 0.3366(5) 0.3901(3) 0.2394(3) 0.0287(11) Uani 0.5 1 d G . P A -1
H6 H 0.257514 0.318444 0.234858 0.034 Uiso 0.5 1 calc R U P A -1
C7 C 0.3748(5) 0.4536(4) 0.1317(2) 0.0241(10) Uani 0.5 1 d G . P A -1
H7 H 0.325788 0.431883 0.042358 0.029 Uiso 0.5 1 calc R U P A -1
C8 C 0.4992(3) 0.5553(3) 0.1808(3) 0.0268(7) Uani 0.5 1 d G . P A -1
H8 H 0.547955 0.613488 0.130190 0.032 Uiso 0.5 1 calc R U P A -1
C9 C 0.5378(3) 0.5546(3) 0.3190(3) 0.0240(7) Uani 0.5 1 d G . P A -1
H9 H 0.616986 0.612288 0.376974 0.029 Uiso 0.5 1 calc R U P A -1
C10 C 0.4373(4) 0.4525(3) 0.3552(2) 0.0208(7) Uani 0.5 1 d G . P A -1
C11 C 1.0159(13) 0.4157(9) 0.7953(9) 0.026(2) Uani 0.5 1 d G . P A -1
H11 H 1.100188 0.485267 0.812036 0.031 Uiso 0.5 1 calc R U P A -1
C12 C 0.9252(13) 0.3654(10) 0.6707(7) 0.0318(17) Uani 0.5 1 d G . P A -1
H12 H 0.938048 0.395353 0.589347 0.038 Uiso 0.5 1 calc R U P A -1
C13 C 0.8117(12) 0.2624(8) 0.6890(6) 0.0215(14) Uani 0.5 1 d G . P A -1
H13 H 0.735424 0.211363 0.622005 0.026 Uiso 0.5 1 calc R U P A -1
C14 C 0.8324(11) 0.2491(8) 0.8249(6) 0.0264(14) Uani 0.5 1 d G . P A -1
H14 H 0.772334 0.187565 0.864878 0.032 Uiso 0.5 1 calc R U P A -1
C15 C 0.9586(12) 0.3438(9) 0.8907(6) 0.0226(11) Uani 0.5 1 d G . P A -1
H15 H 0.997771 0.356846 0.982323 0.027 Uiso 0.5 1 calc R U P A -1
C16 C 0.6363(4) 0.6032(2) 0.6419(2) 0.0233(6) Uani 0.5 1 d G . P A -1
H16 H 0.678025 0.645839 0.576324 0.028 Uiso 0.5 1 calc R U P A -1
C17 C 0.6970(5) 0.6272(4) 0.7781(3) 0.0259(10) Uani 0.5 1 d G . P A -1
H17 H 0.786439 0.688670 0.819622 0.031 Uiso 0.5 1 calc R U P A -1
C18 C 0.6004(6) 0.5432(4) 0.84124(19) 0.0353(13) Uani 0.5 1 d G . P A -1
H18 H 0.613956 0.538608 0.932472 0.042 Uiso 0.5 1 calc R U P A -1
C19 C 0.4801(3) 0.4673(2) 0.7441(3) 0.0226(7) Uani 0.5 1 d G . P A -1
H19 H 0.398944 0.403033 0.758920 0.027 Uiso 0.5 1 calc R U P A -1
C20 C 0.5022(3) 0.5044(3) 0.6209(2) 0.0198(7) Uani 0.5 1 d G . P A -1
H1A H 0.215(5) 0.313(4) 0.436(2) 0.045(11) Uiso 0.5 1 d D . P . .

loop_
_atom_site_aniso_label
_atom_site_aniso_U_11
_atom_site_aniso_U_22
_atom_site_aniso_U_33
_atom_site_aniso_U_23
_atom_site_aniso_U_13
_atom_site_aniso_U_12
Fe1 0.0145(4) 0.0162(7) 0.0225(8) 0.0001(4) 0.0038(4) 0.0008(4)
Fe2 0.0137(3) 0.0165(7) 0.0208(7) -0.0001(4) 0.0040(4) 0.0019(4)
O1 0.0412(13) 0.0388(14) 0.0296(12) 0.0067(11) -0.0032(10) -0.0208(11)
B1 0.0207(14) 0.0188(15) 0.0283(17) 0.0056(13) -0.0029(12) -0.0015(12)
C1 0.0235(19) 0.0218(19) 0.026(4) -0.001(3) 0.010(3) -0.0044(15)
C2 0.039(2) 0.032(2) 0.020(3) -0.003(3) 0.018(3) 0.0101(18)
C3 0.033(3) 0.028(3) 0.035(3) -0.001(2) 0.024(2) 0.0022(19)
C4 0.021(4) 0.021(4) 0.053(5) 0.010(3) 0.018(3) -0.002(3)
C5 0.030(3) 0.040(4) 0.021(3) 0.005(2) -0.004(2) 0.006(2)
C6 0.0248(19) 0.020(2) 0.038(3) -0.0077(18) 0.0025(17) 0.0076(15)
C7 0.0194(18) 0.029(3) 0.0239(16) -0.0126(15) 0.0060(14) -0.0020(16)
C8 0.0177(14) 0.0342(19) 0.0313(18) -0.0048(15) 0.0114(14) -0.0001(13)
C9 0.0160(14) 0.035(2) 0.0209(19) -0.0005(16) 0.0057(14) 0.0036(12)
C10 0.0142(17) 0.0153(19) 0.0299(17) -0.0005(14) 0.0008(14) -0.0021(12)
C11 0.009(3) 0.031(4) 0.036(3) -0.003(3) 0.004(3) 0.006(3)
C12 0.040(3) 0.037(3) 0.031(3) 0.012(2) 0.030(2) 0.018(3)
C13 0.0267(18) 0.023(2) 0.018(3) -0.009(2) 0.011(2) 0.0019(15)
C14 0.037(2) 0.027(2) 0.017(3) 0.000(2) 0.009(3) -0.0010(17)
C15 0.018(2) 0.023(2) 0.024(2) 0.0016(19) 0.0016(18) -0.0023(17)
C16 0.0251(16) 0.0142(15) 0.0265(17) 0.0027(12) 0.0000(12) 0.0009(12)
C17 0.031(2) 0.024(2) 0.0192(19) -0.0057(15) -0.0004(14) 0.0061(15)
C18 0.032(2) 0.043(3) 0.030(2) -0.0084(19) 0.0068(18) 0.011(2)
C19 0.0162(14) 0.0324(18) 0.0221(19) 0.0075(18) 0.0105(15) 0.0064(12)
C20 0.0172(16) 0.0152(17) 0.0251(17) 0.0048(14) 0.0024(13) 0.0033(12)

loop_
_atom_type_symbol
_atom_type_description
_atom_type_scat_dispersion_real
_atom_type_scat_dispersion_imag
_atom_type_scat_source
C C 0.0033 0.0016 'International Tables Vol C Tables 4.2.6.8 and 6.1.1.4'
H H 0.0000 0.0000 'International Tables Vol C Tables 4.2.6.8 and 6.1.1.4'
B B 0.0013 0.0007 'International Tables Vol C Tables 4.2.6.8 and 6.1.1.4'
O O 0.0106 0.0060 'International Tables Vol C Tables 4.2.6.8 and 6.1.1.4'
Fe Fe 0.3463 0.8444 'International Tables Vol C Tables 4.2.6.8 and 6.1.1.4'

loop_
_exptl_crystal_face_index_h
_exptl_crystal_face_index_k
_exptl_crystal_face_index_l
_exptl_crystal_face_perp_dist
-1 7 13 0.0350
10 -1 1 0.1389
-10 3 4 0.1054
0 -13 6 0.0697
7 -8 5 0.1091
7 11 -4 0.1551
-9 -9 2 0.1336
-4 12 -6 0.1271
1 -13 -7 0.0837
6 -11 -5 0.1141
-7 -8 -5 0.1277
0 -4 -14 0.0769
8 -4 -12 0.1386
1 10 -11 0.1000
8 8 -8 0.1465
-2 9 -10 0.1054

loop_
_geom_angle_atom_site_label_1
_geom_angle_atom_site_label_2
_geom_angle_atom_site_label_3
_geom_angle
C12 Fe1 C11 43.0(2)
C12 Fe1 C20 121.7(3)
C11 Fe1 C20 156.1(3)
C12 Fe1 C16 113.0(2)
C11 Fe1 C16 120.5(3)
C20 Fe1 C16 40.82(6)
C12 Fe1 C13 42.3(2)
C11 Fe1 C13 69.6(3)
C20 Fe1 C13 112.5(3)
C16 Fe1 C13 136.3(2)
C12 Fe1 C19 152.5(3)
C11 Fe1 C19 161.4(3)
C20 Fe1 C19 40.80(7)
C16 Fe1 C19 68.64(11)
C13 Fe1 C19 116.3(3)
C12 Fe1 C17 131.9(3)
C11 Fe1 C17 106.9(3)
C20 Fe1 C17 68.62(11)
C16 Fe1 C17 40.76(8)
C13 Fe1 C17 174.0(2)
C19 Fe1 C17 68.55(14)
C12 Fe1 C18 166.8(3)
C11 Fe1 C18 124.2(3)
C20 Fe1 C18 68.59(12)
C16 Fe1 C18 68.57(14)
C13 Fe1 C18 145.2(2)
C19 Fe1 C18 40.72(8)
C17 Fe1 C18 40.70(10)
C12 Fe1 C15 68.1(3)
C11 Fe1 C15 39.25(17)
C20 Fe1 C15 164.5(3)
C16 Fe1 C15 150.7(3)
C13 Fe1 C15 65.6(2)
C19 Fe1 C15 124.9(3)
C17 Fe1 C15 115.1(3)
C18 Fe1 C15 103.8(3)
C12 Fe1 C14 67.5(2)
C11 Fe1 C14 65.8(2)
C20 Fe1 C14 131.6(2)
C16 Fe1 C14 171.9(2)
C13 Fe1 C14 38.58(15)
C19 Fe1 C14 107.0(2)
C17 Fe1 C14 145.1(2)
C18 Fe1 C14 113.0(2)
C15 Fe1 C14 37.41(14)
C5 Fe2 C1 44.1(2)
C5 Fe2 C10 164.7(3)
C1 Fe2 C10 145.9(3)
C5 Fe2 C9 154.4(3)
C1 Fe2 C9 115.5(3)
C10 Fe2 C9 40.87(7)
C5 Fe2 C6 130.2(3)
C1 Fe2 C6 173.0(3)
C10 Fe2 C6 40.78(8)
C9 Fe2 C6 68.57(11)
C5 Fe2 C8 123.0(3)
C1 Fe2 C8 110.7(2)
C10 Fe2 C8 68.53(11)
C9 Fe2 C8 40.69(7)
C6 Fe2 C8 68.30(13)
C5 Fe2 C7 112.8(3)
C1 Fe2 C7 134.3(2)
C10 Fe2 C7 68.43(13)
C9 Fe2 C7 68.36(11)
C6 Fe2 C7 40.55(10)
C8 Fe2 C7 40.49(8)
C5 Fe2 C4 41.2(2)
C1 Fe2 C4 69.9(3)
C10 Fe2 C4 124.4(3)
C9 Fe2 C4 160.9(3)
C6 Fe2 C4 108.2(3)
C8 Fe2 C4 157.4(3)
C7 Fe2 C4 122.3(3)
C5 Fe2 C2 69.8(3)
C1 Fe2 C2 41.10(18)
C10 Fe2 C2 111.6(3)
C9 Fe2 C2 105.1(3)
C6 Fe2 C2 145.0(2)
C8 Fe2 C2 130.1(3)
C7 Fe2 C2 170.4(3)
C4 Fe2 C2 66.0(2)
C5 Fe2 C3 67.2(3)
C1 Fe2 C3 67.1(2)
C10 Fe2 C3 104.1(3)
C9 Fe2 C3 124.9(3)
C6 Fe2 C3 115.9(3)
C8 Fe2 C3 164.3(3)
C7 Fe2 C3 151.4(3)
C4 Fe2 C3 38.09(17)
C2 Fe2 C3 38.06(16)
B1 O1 H1A 113(3)
O1 B1 C10 119.6(3)
O1 B1 C20 114.5(3)
C10 B1 C20 125.9(2)
C2 C1 C5 108.0
C2 C1 Fe2 77.6(4)
C5 C1 Fe2 67.9(4)
C2 C1 H1 126.0
C5 C1 H1 126.0
Fe2 C1 H1 120.2
C1 C2 C3 108.0
C1 C2 Fe2 61.3(3)
C3 C2 Fe2 75.6(4)
C1 C2 H2 126.0
C3 C2 H2 126.0
Fe2 C2 H2 128.4
C4 C3 C2 108.0
C4 C3 Fe2 66.2(4)
C2 C3 Fe2 66.4(3)
C4 C3 H3 126.0
C2 C3 H3 126.0
Fe2 C3 H3 133.2
C3 C4 C5 108.0
C3 C4 Fe2 75.7(4)
C5 C4 Fe2 61.3(3)
C3 C4 H4 126.0
C5 C4 H4 126.0
Fe2 C4 H4 128.2
C1 C5 C4 108.0
C1 C5 Fe2 68.1(4)
C4 C5 Fe2 77.5(4)
C1 C5 H5 126.0
C4 C5 H5 126.0
Fe2 C5 H5 120.1
C10 C6 C7 108.0
C10 C6 Fe2 69.15(14)
C7 C6 Fe2 70.14(11)
C10 C6 H6 126.0
C7 C6 H6 126.0
Fe2 C6 H6 126.3
C8 C7 C6 108.0
C8 C7 Fe2 69.56(13)
C6 C7 Fe2 69.31(11)
C8 C7 H7 126.0
C6 C7 H7 126.0
Fe2 C7 H7 126.7
C7 C8 C9 108.0
C7 C8 Fe2 69.95(17)
C9 C8 Fe2 69.12(13)
C7 C8 H8 126.0
C9 C8 H8 126.0
Fe2 C8 H8 126.5
C10 C9 C8 108.0
C10 C9 Fe2 69.43(12)
C8 C9 Fe2 70.19(13)
C10 C9 H9 126.0
C8 C9 H9 126.0
Fe2 C9 H9 126.0
C9 C10 C6 108.0
C9 C10 B1 126.5(2)
C6 C10 B1 124.1(2)
C9 C10 Fe2 69.70(12)
C6 C10 Fe2 70.06(17)
B1 C10 Fe2 115.3(2)
C15 C11 C12 108.0
C15 C11 Fe1 78.5(3)
C12 C11 Fe1 64.4(4)
C15 C11 H11 126.0
C12 C11 H11 126.0
Fe1 C11 H11 122.6
C13 C12 C11 108.0
C13 C12 Fe1 74.9(4)
C11 C12 Fe1 72.6(4)
C13 C12 H12 126.0
C11 C12 H12 126.0
Fe1 C12 H12 118.4
C12 C13 C14 108.0
C12 C13 Fe1 62.8(4)
C14 C13 Fe1 78.0(3)
C12 C13 H13 126.0
C14 C13 H13 126.0
Fe1 C13 H13 124.4
C15 C14 C13 108.0
C15 C14 Fe1 70.2(3)
C13 C14 Fe1 63.4(3)
C15 C14 H14 126.0
C13 C14 H14 126.0
Fe1 C14 H14 131.9
C11 C15 C14 108.0
C11 C15 Fe1 62.3(3)
C14 C15 Fe1 72.4(3)
C11 C15 H15 126.0
C14 C15 H15 126.0
Fe1 C15 H15 130.8
C17 C16 C20 108.0
C17 C16 Fe1 69.79(18)
C20 C16 Fe1 69.53(14)
C17 C16 H16 126.0
C20 C16 H16 126.0
Fe1 C16 H16 126.2
C16 C17 C18 108.0
C16 C17 Fe1 69.45(14)
C18 C17 Fe1 69.70(11)
C16 C17 H17 126.0
C18 C17 H17 126.0
Fe1 C17 H17 126.4
C17 C18 C19 108.0
C17 C18 Fe1 69.60(11)
C19 C18 Fe1 69.50(15)
C17 C18 H18 126.0
C19 C18 H18 126.0
Fe1 C18 H18 126.5
C20 C19 C18 108.0
C20 C19 Fe1 69.46(12)
C18 C19 Fe1 69.78(18)
C20 C19 H19 126.0
C18 C19 H19 126.0
Fe1 C19 H19 126.3
C19 C20 C16 108.0
C19 C20 B1 121.7(2)
C16 C20 B1 129.9(2)
C19 C20 Fe1 69.74(12)
C16 C20 Fe1 69.64(13)
B1 C20 Fe1 120.8(2)

loop_
_geom_bond_atom_site_label_1
_geom_bond_atom_site_label_2
_geom_bond_distance
Fe1 C12 1.877(11)
Fe1 C11 1.987(10)
Fe1 C20 2.035(4)
Fe1 C16 2.037(3)
Fe1 C13 2.037(9)
Fe1 C19 2.039(4)
Fe1 C17 2.041(5)
Fe1 C18 2.042(5)
Fe1 C15 2.199(9)
Fe1 C14 2.227(9)
Fe2 C5 1.892(11)
Fe2 C1 1.895(10)
Fe2 C10 2.032(4)
Fe2 C9 2.035(4)
Fe2 C6 2.044(5)
Fe2 C8 2.049(4)
Fe2 C7 2.054(5)
Fe2 C4 2.106(11)
Fe2 C2 2.110(10)
Fe2 C3 2.231(10)
O1 B1 1.375(4)
O1 H1A 0.827(19)
B1 C10 1.563(4)
B1 C20 1.571(4)
C1 C2 1.4200
C1 C5 1.4200
C1 H1 0.9500
C2 C3 1.4200
C2 H2 0.9500
C3 C4 1.4200
C3 H3 0.9500
C4 C5 1.4200
C4 H4 0.9500
C5 H5 0.9500
C6 C10 1.4200
C6 C7 1.4200
C6 H6 0.9500
C7 C8 1.4200
C7 H7 0.9500
C8 C9 1.4200
C8 H8 0.9500
C9 C10 1.4200
C9 H9 0.9500
C11 C15 1.4200
C11 C12 1.4200
C11 H11 0.9500
C12 C13 1.4200
C12 H12 0.9500
C13 C14 1.4200
C13 H13 0.9500
C14 C15 1.4200
C14 H14 0.9500
C15 H15 0.9500
C16 C17 1.4200
C16 C20 1.4200
C16 H16 0.9500
C17 C18 1.4200
C17 H17 0.9500
C18 C19 1.4200
C18 H18 0.9500
C19 C20 1.4200
C19 H19 0.9500

loop_
_geom_torsion_atom_site_label_1
_geom_torsion_atom_site_label_2
_geom_torsion_atom_site_label_3
_geom_torsion_atom_site_label_4
_geom_torsion
C5 Fe2 C1 C2 115.5(2)
C10 Fe2 C1 C2 -46.0(5)
C9 Fe2 C1 C2 -83.8(3)
C8 Fe2 C1 C2 -127.9(3)
C7 Fe2 C1 C2 -167.8(4)
C4 Fe2 C1 C2 76.2(2)
C3 Fe2 C1 C2 35.29(14)
C10 Fe2 C1 C5 -161.5(5)
C9 Fe2 C1 C5 160.7(4)
C8 Fe2 C1 C5 116.6(3)
C7 Fe2 C1 C5 76.7(4)
C4 Fe2 C1 C5 -39.27(16)
C2 Fe2 C1 C5 -115.5(2)
C3 Fe2 C1 C5 -80.2(2)
C5 C1 C2 C3 0.0
Fe2 C1 C2 C3 -61.5(4)
C5 C1 C2 Fe2 61.5(4)
C1 C2 C3 C4 0.0
Fe2 C2 C3 C4 -52.8(3)
C1 C2 C3 Fe2 52.8(3)
C2 C3 C4 C5 0.0
Fe2 C3 C4 C5 -52.8(3)
C2 C3 C4 Fe2 52.8(3)
C2 C1 C5 C4 0.0
Fe2 C1 C5 C4 68.0(4)
C2 C1 C5 Fe2 -68.0(4)
C3 C4 C5 C1 0.0
Fe2 C4 C5 C1 -61.7(4)
C3 C4 C5 Fe2 61.7(4)
C10 Fe2 C5 C1 137.6(12)
C9 Fe2 C5 C1 -43.7(7)
C6 Fe2 C5 C1 -174.6(3)
C8 Fe2 C5 C1 -86.2(3)
C7 Fe2 C5 C1 -130.9(3)
C4 Fe2 C5 C1 115.48(19)
C2 Fe2 C5 C1 39.20(15)
C3 Fe2 C5 C1 80.1(2)
C1 Fe2 C5 C4 -115.48(19)
C10 Fe2 C5 C4 22.1(11)
C9 Fe2 C5 C4 -159.2(8)
C6 Fe2 C5 C4 69.9(3)
C8 Fe2 C5 C4 158.3(4)
C7 Fe2 C5 C4 113.6(3)
C2 Fe2 C5 C4 -76.3(2)
C3 Fe2 C5 C4 -35.34(14)
C10 C6 C7 C8 0.0
Fe2 C6 C7 C8 58.99(14)
C10 C6 C7 Fe2 -58.99(14)
C6 C7 C8 C9 0.0
Fe2 C7 C8 C9 58.84(11)
C6 C7 C8 Fe2 -58.84(11)
C7 C8 C9 C10 0.0
Fe2 C8 C9 C10 59.35(16)
C7 C8 C9 Fe2 -59.35(16)
C8 C9 C10 C6 0.0
Fe2 C9 C10 C6 59.83(17)
C8 C9 C10 B1 -166.8(3)
Fe2 C9 C10 B1 -107.0(3)
C8 C9 C10 Fe2 -59.83(17)
C7 C6 C10 C9 0.0
Fe2 C6 C10 C9 -59.61(11)
C7 C6 C10 B1 167.2(3)
Fe2 C6 C10 B1 107.6(2)
C7 C6 C10 Fe2 59.61(11)
O1 B1 C10 C9 167.7(2)
C20 B1 C10 C9 -10.5(4)
O1 B1 C10 C6 2.9(4)
C20 B1 C10 C6 -175.3(2)
O1 B1 C10 Fe2 85.1(3)
C20 B1 C10 Fe2 -93.1(3)
C15 C11 C12 C13 0.0
Fe1 C11 C12 C13 -67.1(4)
C15 C11 C12 Fe1 67.1(4)
C11 Fe1 C12 C13 114.83(16)
C20 Fe1 C12 C13 -89.3(3)
C16 Fe1 C12 C13 -134.5(3)
C19 Fe1 C12 C13 -47.0(5)
C17 Fe1 C12 C13 -178.1(3)
C18 Fe1 C12 C13 131.4(11)
C15 Fe1 C12 C13 77.26(18)
C14 Fe1 C12 C13 36.72(13)
C20 Fe1 C12 C11 155.9(3)
C16 Fe1 C12 C11 110.6(3)
C13 Fe1 C12 C11 -114.83(16)
C19 Fe1 C12 C11 -161.8(6)
C17 Fe1 C12 C11 67.1(3)
C18 Fe1 C12 C11 16.6(11)
C15 Fe1 C12 C11 -37.57(13)
C14 Fe1 C12 C11 -78.11(19)
C11 C12 C13 C14 0.0
Fe1 C12 C13 C14 -65.6(4)
C11 C12 C13 Fe1 65.6(4)
C12 C13 C14 C15 0.0
Fe1 C13 C14 C15 -55.9(4)
C12 C13 C14 Fe1 55.9(4)
C12 C11 C15 C14 0.0
Fe1 C11 C15 C14 57.9(3)
C12 C11 C15 Fe1 -57.9(3)
C13 C14 C15 C11 0.0
Fe1 C14 C15 C11 -51.9(3)
C13 C14 C15 Fe1 51.9(3)
C20 C16 C17 C18 0.0
Fe1 C16 C17 C18 -59.24(12)
C20 C16 C17 Fe1 59.24(12)
C16 C17 C18 C19 0.0
Fe1 C17 C18 C19 -59.09(14)
C16 C17 C18 Fe1 59.09(14)
C17 C18 C19 C20 0.0
Fe1 C18 C19 C20 -59.15(10)
C17 C18 C19 Fe1 59.15(10)
C18 C19 C20 C16 0.0
Fe1 C19 C20 C16 -59.35(17)
C18 C19 C20 B1 173.8(3)
Fe1 C19 C20 B1 114.4(3)
C18 C19 C20 Fe1 59.35(17)
C17 C16 C20 C19 0.0
Fe1 C16 C20 C19 59.40(17)
C17 C16 C20 B1 -173.1(4)
Fe1 C16 C20 B1 -113.7(3)
C17 C16 C20 Fe1 -59.40(17)
O1 B1 C20 C19 9.5(4)
C10 B1 C20 C19 -172.2(2)
O1 B1 C20 C16 -178.2(3)
C10 B1 C20 C16 0.0(5)
O1 B1 C20 Fe1 93.4(3)
C10 B1 C20 Fe1 -88.3(3)

loop_
_exptl_oxdiff_crystal_face_indexfrac_h
_exptl_oxdiff_crystal_face_indexfrac_k
_exptl_oxdiff_crystal_face_indexfrac_l
_exptl_oxdiff_crystal_face_x
_exptl_oxdiff_crystal_face_y
_exptl_oxdiff_crystal_face_z
-1.0032 7.0044 13.0043 0.9049 0.3565 0.2300
10.0010 -0.9990 1.0020 -0.0701 0.0114 0.9956
-10.0022 3.0005 3.9998 0.3794 0.1523 -0.8695
-0.0014 -13.0021 6.0052 -0.4420 0.8568 0.1576
6.9997 -8.0002 5.0047 -0.2594 0.5355 0.8090
7.0018 11.0027 -4.0030 0.3772 -0.7282 0.5728
-9.0016 -9.0028 2.0014 -0.3415 0.5589 -0.8183
-3.9991 12.0014 -6.0055 0.4124 -0.7814 -0.5451
1.0018 -13.0047 -7.0005 -0.9773 0.2001 -0.0752
6.0019 -11.0032 -4.9993 -0.8193 0.1734 0.4596
-6.9997 -8.0038 -5.0016 -0.5854 0.1505 -0.8024
0.0033 -4.0040 -14.0055 -0.7814 -0.5269 -0.3536
8.0038 -4.0027 -12.0035 -0.7464 -0.4922 0.4730
1.0027 10.0003 -11.0067 0.0742 -0.9857 -0.1863
8.0029 8.0012 -8.0040 0.0501 -0.8072 0.5695
-1.9979 9.0000 -10.0065 0.0795 -0.8685 -0.4514
